data_4112435
loop_
_publ_author_name
'Milya G. Davlieva'
'Jian-Ming L\"u'
'Sergey V. Lindeman'
'Jay K. Kochi'

_publ_section_title
;
 Crystallographic Distinction between "Contact" and "Separated" Ion Pairs:
 Structural Effects on Electronic/ESR Spectra of Alkali-Metal
 Nitrobenzenides
;
_journal_name_full 'Journal of the American Chemical Society'
_journal_page_first 4557
_journal_page_last 4565
_journal_paper_doi 10.1021/ja049856k
_journal_volume 126
_journal_year 2004
_chemical_compound_source 'chemical synthesis'
_chemical_formula_sum 'C44 H74 Cs2 N2 O18'
_chemical_formula_weight 1184.88
_chemical_name_systematic
; 
 Bis(cesium 18-crown-6 nitrobenzenide) tetrahydrofurane disolvate
;
_space_group_IT_number 2
_symmetry_cell_setting triclinic
_symmetry_space_group_name_Hall '-P 1'
_symmetry_space_group_name_H-M 'P -1'
_atom_sites_solution_hydrogens geom
_atom_sites_solution_primary direct
_atom_sites_solution_secondary difmap
_audit_creation_method SHELXL
_cell_angle_alpha 99.0780(10)
_cell_angle_beta 93.0020(10)
_cell_angle_gamma 102.6190(10)
_cell_formula_units_Z 2
_cell_length_a 8.5177(5)
_cell_length_b 12.4319(7)
_cell_length_c 26.1918(14)
_cell_measurement_reflns_used 5828
_cell_measurement_temperature 123(2)
_cell_measurement_theta_max 30
_cell_measurement_theta_min 2
_cell_volume 2661.7(3)
_computing_cell_refinement 'SAINT V6.28 (BrukerAXS, 1997-2001)'
_computing_data_collection 'SMART V5.625 (BrukerAXS, 1997-2001)'
_computing_data_reduction 'SAINT & SADABS V2.06 (Sheldrick, 2000)'
_computing_molecular_graphics 'XP V5.06 (BrukerAXS, 1997-99)'
_computing_publication_material 'SHELXL-93, XCIF V5.05 (BrukerAXS, 1997-99)'
_computing_structure_refinement 'SHELXL-93 (Sheldrick, 1993)'
_computing_structure_solution 'SHELXS-86 (Sheldrick, 1990)'
_diffrn_ambient_temperature 123(2)
_diffrn_measurement_device 'Siemens SMART'
_diffrn_measurement_method
;
\w-scan, frame range 0.3 deg, hemisphere
;
_diffrn_radiation_monochromator graphite
_diffrn_radiation_source 'fine-focus sealed tube'
_diffrn_radiation_type MoK\a
_diffrn_radiation_wavelength 0.71073
_diffrn_reflns_av_R_equivalents 0.0222
_diffrn_reflns_av_sigmaI/netI 0.0384
_diffrn_reflns_limit_h_max 12
_diffrn_reflns_limit_h_min -12
_diffrn_reflns_limit_k_max 18
_diffrn_reflns_limit_k_min -18
_diffrn_reflns_limit_l_max 38
_diffrn_reflns_limit_l_min 0
_diffrn_reflns_number 28877
_diffrn_reflns_theta_max 31.76
_diffrn_reflns_theta_min 0.79
_exptl_absorpt_coefficient_mu 1.438
_exptl_absorpt_correction_T_max 1.000
_exptl_absorpt_correction_T_min 0.864
_exptl_absorpt_correction_type 'Semi-empirical (SADABS procedure)'
_exptl_crystal_colour red
_exptl_crystal_density_diffrn 1.478
_exptl_crystal_density_method none
_exptl_crystal_description prism
_exptl_crystal_F_000 1212
_exptl_crystal_size_max 0.25
_exptl_crystal_size_mid 0.25
_exptl_crystal_size_min 0.15
_refine_diff_density_max 1.094
_refine_diff_density_min -0.493
_refine_diff_density_rms 0.093
_refine_ls_extinction_method none
_refine_ls_goodness_of_fit_all 1.026
_refine_ls_goodness_of_fit_obs 1.077
_refine_ls_hydrogen_treatment
;
Riding model wit Uiso=1.2Uiso/eq of an adjacent atom
;
_refine_ls_matrix_type full
_refine_ls_number_parameters 585
_refine_ls_number_reflns 16458
_refine_ls_number_restraints 124
_refine_ls_restrained_S_all 1.070
_refine_ls_restrained_S_obs 1.109
_refine_ls_R_factor_all 0.0550
_refine_ls_R_factor_obs 0.0399
_refine_ls_shift/esd_max 0.109
_refine_ls_shift/esd_mean 0.004
_refine_ls_structure_factor_coef Fsqd
_refine_ls_weighting_details 'w=1/[\s^2^(Fo^2^)+(0.0512P)^2^+1.4134P] where P=(Fo^2^+2Fc^2^)/3'
_refine_ls_weighting_scheme calc
_refine_ls_wR_factor_all 0.1053
_refine_ls_wR_factor_obs 0.0960
_reflns_number_observed 12953
_reflns_number_total 16475
_reflns_observed_criterion >2sigma(I)
_cod_data_source_file ja049856krom20040109_111815.cif
_cod_data_source_block milmsx
_cod_depositor_comments
;
The following automatic conversions were performed:

'_refine_ls_weighting_scheme' value 'calc
w=1/[\s^2^(Fo^2^)+(0.0512P)^2^+1.4134P] where P=(Fo^2^+2Fc^2^)/3' was
changed to 'calc'. New tag '_refine_ls_weighting_details' was
created. The value of the new tag was set to
'w=1/[\s^2^(Fo^2^)+(0.0512P)^2^+1.4134P] where P=(Fo^2^+2Fc^2^)/3'.

Automatic conversion script
Id: cif_fix_values 3143 2015-03-26 13:38:13Z robertas 
;
_cod_database_code 4112435

loop_
_symmetry_equiv_pos_as_xyz
'x, y, z'
'-x, -y, -z'

loop_
_atom_site_aniso_label
_atom_site_aniso_U_11
_atom_site_aniso_U_22
_atom_site_aniso_U_33
_atom_site_aniso_U_23
_atom_site_aniso_U_13
_atom_site_aniso_U_12
Cs1 0.03205(9) 0.03014(8) 0.03438(9) 0.00562(6) 0.00157(6) 0.00775(6)
O1A 0.0396(12) 0.0462(11) 0.0484(12) 0.0059(9) 0.0011(10) 0.0182(9)
O2A 0.0442(12) 0.0443(11) 0.0396(11) 0.0099(9) -0.0049(9) 0.0123(9)
N1A 0.0393(13) 0.0305(10) 0.0348(12) 0.0068(9) 0.0030(10) 0.0097(9)
C1A 0.067(2) 0.0284(12) 0.0338(14) 0.0072(10) 0.0123(14) 0.0057(13)
C2A 0.077(3) 0.053(2) 0.040(2) -0.0014(15) 0.000(2) -0.016(2)
C3A 0.156(6) 0.067(3) 0.046(2) -0.009(2) 0.012(3) -0.042(3)
C4A 0.245(9) 0.038(2) 0.058(3) -0.004(2) 0.067(4) 0.003(3)
C5A 0.216(7) 0.049(2) 0.068(3) 0.025(2) 0.076(4) 0.063(3)
C6A 0.113(4) 0.048(2) 0.053(2) 0.022(2) 0.036(2) 0.042(2)
O3A 0.0471(13) 0.0499(12) 0.0321(10) 0.0010(9) -0.0016(9) 0.0181(10)
O4A 0.0430(12) 0.0495(12) 0.0459(12) 0.0101(9) -0.0054(10) 0.0194(10)
O5A 0.0265(10) 0.0393(10) 0.0542(13) 0.0067(9) 0.0016(9) 0.0037(8)
O6A 0.0351(11) 0.0384(10) 0.0452(12) 0.0028(8) 0.0063(9) 0.0092(8)
O7A 0.0424(12) 0.0350(10) 0.0404(11) 0.0100(8) 0.0025(9) 0.0137(8)
O8A 0.0389(11) 0.0416(10) 0.0395(11) 0.0094(8) 0.0020(9) 0.0112(9)
C11A 0.058(2) 0.056(2) 0.045(2) -0.0005(14) 0.005(2) 0.026(2)
C12A 0.049(2) 0.054(2) 0.049(2) 0.0085(14) 0.0011(15) 0.025(2)
C13A 0.0307(14) 0.059(2) 0.040(2) 0.0175(13) 0.0044(12) 0.0173(13)
C14A 0.0249(13) 0.057(2) 0.046(2) 0.0176(14) 0.0040(12) 0.0094(12)
C15A 0.040(2) 0.043(2) 0.062(2) 0.0024(15) -0.006(2) 0.0028(13)
C16A 0.047(2) 0.0390(15) 0.047(2) -0.0005(13) 0.0010(14) 0.0060(13)
C17A 0.036(2) 0.0350(14) 0.052(2) -0.0002(12) 0.0077(13) 0.0095(12)
C18A 0.040(2) 0.0350(14) 0.055(2) 0.0097(12) 0.0072(14) 0.0153(12)
C19A 0.049(2) 0.054(2) 0.041(2) 0.0180(13) 0.0044(14) 0.0251(15)
C20A 0.040(2) 0.057(2) 0.0360(15) 0.0123(13) -0.0012(12) 0.0130(14)
C21A 0.054(2) 0.044(2) 0.039(2) 0.0015(12) -0.0156(14) 0.0074(14)
C22A 0.064(2) 0.050(2) 0.0330(15) -0.0051(13) -0.0089(15) 0.020(2)
Cs2 0.03471(10) 0.03304(9) 0.03664(9) 0.00923(6) 0.00127(7) 0.00798(7)
O1B 0.0488(13) 0.0433(11) 0.0333(10) 0.0092(8) 0.0092(9) 0.0139(9)
O2B 0.0463(13) 0.0483(12) 0.0494(13) 0.0156(10) 0.0066(10) 0.0231(10)
N1B 0.0374(13) 0.0335(11) 0.0348(12) 0.0088(9) 0.0048(10) 0.0108(9)
C1B 0.043(2) 0.0297(12) 0.0329(13) 0.0055(10) 0.0004(11) 0.0087(11)
C2B 0.051(2) 0.0394(15) 0.046(2) 0.0140(12) 0.0133(14) 0.0128(13)
C3B 0.079(3) 0.053(2) 0.045(2) 0.0189(15) 0.019(2) 0.014(2)
C4B 0.096(3) 0.056(2) 0.045(2) 0.026(2) 0.005(2) 0.022(2)
C5B 0.071(3) 0.051(2) 0.053(2) 0.016(2) 0.000(2) 0.028(2)
C6B 0.053(2) 0.044(2) 0.039(2) 0.0070(12) 0.0033(14) 0.0208(14)
O3B 0.0522(14) 0.0501(13) 0.0472(13) 0.0060(10) 0.0075(11) 0.0112(11)
O4B 0.0517(14) 0.0386(11) 0.0499(13) 0.0028(9) -0.0014(10) 0.0171(10)
O5B 0.0405(12) 0.0468(12) 0.0614(15) 0.0206(11) -0.0045(11) 0.0079(10)
O6B 0.0307(11) 0.0507(12) 0.0604(14) 0.0145(10) 0.0027(10) 0.0050(9)
O7B 0.0509(14) 0.0533(13) 0.0534(14) 0.0100(10) 0.0073(11) 0.0245(11)
O8B 0.062(2) 0.0568(13) 0.0369(11) 0.0163(10) 0.0019(11) 0.0195(12)
C11B 0.052(2) 0.071(2) 0.040(2) -0.006(2) 0.005(2) 0.018(2)
C12B 0.067(3) 0.060(2) 0.057(2) -0.011(2) -0.003(2) 0.031(2)
C13B 0.048(2) 0.039(2) 0.089(3) 0.013(2) -0.009(2) 0.0186(14)
C14B 0.045(2) 0.046(2) 0.076(3) 0.030(2) -0.009(2) 0.0078(14)
C15B 0.056(2) 0.058(2) 0.055(2) 0.028(2) 0.003(2) 0.008(2)
C16B 0.052(2) 0.057(2) 0.069(2) 0.027(2) 0.016(2) 0.004(2)
C17B 0.0284(15) 0.058(2) 0.053(2) -0.0027(15) 0.0046(13) 0.0059(13)
C18B 0.033(2) 0.056(2) 0.054(2) -0.0041(15) -0.0006(14) 0.0173(14)
C19B 0.061(2) 0.059(2) 0.062(2) 0.018(2) 0.003(2) 0.029(2)
C20B 0.072(3) 0.065(2) 0.055(2) 0.025(2) -0.005(2) 0.026(2)
C21B 0.084(3) 0.068(2) 0.041(2) 0.021(2) 0.009(2) 0.021(2)
C22B 0.076(3) 0.059(2) 0.048(2) 0.014(2) 0.028(2) 0.012(2)

loop_
_atom_site_label
_atom_site_type_symbol
_atom_site_fract_x
_atom_site_fract_y
_atom_site_fract_z
_atom_site_U_iso_or_equiv
_atom_site_thermal_displace_type
_atom_site_occupancy
_atom_site_calc_flag
_atom_site_refinement_flags
_atom_site_disorder_group
Cs1 Cs 0.16782(2) 0.590532(13) 0.450870(6) 0.03214(5) Uani 1 d . .
O1A O 0.1559(3) 0.6161(2) 0.57712(9) 0.0438(5) Uani 1 d . .
O2A O -0.0625(3) 0.6574(2) 0.54093(8) 0.0424(5) Uani 1 d . .
N1A N 0.0513(3) 0.6775(2) 0.57828(9) 0.0345(5) Uani 1 d . .
C1A C 0.0629(4) 0.7671(2) 0.61843(12) 0.0435(7) Uani 1 d . .
C2A C 0.1948(6) 0.7958(3) 0.65585(14) 0.0624(11) Uani 1 d . .
H2AA H 0.2760(6) 0.7541(3) 0.65469(14) 0.075 Uiso 1 calc R .
C3A C 0.2037(9) 0.8882(4) 0.6952(2) 0.102(2) Uani 1 d . .
H3AA H 0.2916(9) 0.9089(4) 0.7214(2) 0.122 Uiso 1 calc R .
C4A C 0.0858(11) 0.9498(4) 0.6964(2) 0.118(3) Uani 1 d . .
H4AA H 0.0949(11) 1.0135(4) 0.7227(2) 0.141 Uiso 1 calc R .
C5A C -0.0415(9) 0.9191(4) 0.6603(2) 0.102(2) Uani 1 d . .
H5AA H -0.1231(9) 0.9606(4) 0.6621(2) 0.123 Uiso 1 calc R .
C6A C -0.0561(6) 0.8288(3) 0.62084(15) 0.0648(12) Uani 1 d . .
H6AA H -0.1463(6) 0.8087(3) 0.59553(15) 0.078 Uiso 1 calc R .
O3A O 0.2341(3) 0.4488(2) 0.34755(8) 0.0428(5) Uani 1 d . .
O4A O 0.5199(3) 0.5565(2) 0.41018(9) 0.0449(5) Uani 1 d . .
O5A O 0.5183(2) 0.7322(2) 0.49415(9) 0.0408(5) Uani 1 d . .
O6A O 0.2887(3) 0.8626(2) 0.48108(8) 0.0399(4) Uani 1 d . .
O7A O 0.0089(3) 0.7674(2) 0.40809(8) 0.0382(4) Uani 1 d . .
O8A O 0.0286(3) 0.5906(2) 0.32574(8) 0.0395(4) Uani 1 d . .
C11A C 0.3823(5) 0.4150(3) 0.34154(14) 0.0521(8) Uani 1 d . .
H11A H 0.4447(5) 0.4565(3) 0.31708(14) 0.063 Uiso 1 calc R .
H11B H 0.3602(5) 0.3340(3) 0.32719(14) 0.063 Uiso 1 calc R .
C12A C 0.4774(4) 0.4384(3) 0.39322(14) 0.0485(8) Uani 1 d . .
H12A H 0.4121(4) 0.4016(3) 0.41852(14) 0.058 Uiso 1 calc R .
H12B H 0.5761(4) 0.4088(3) 0.39030(14) 0.058 Uiso 1 calc R .
C13A C 0.6386(4) 0.5899(3) 0.45335(12) 0.0411(7) Uani 1 d . .
H13A H 0.7420(4) 0.5734(3) 0.44292(12) 0.049 Uiso 1 calc R .
H13B H 0.6034(4) 0.5480(3) 0.48146(12) 0.049 Uiso 1 calc R .
C14A C 0.6611(3) 0.7120(3) 0.47214(13) 0.0416(6) Uani 1 d . .
H14A H 0.7547(3) 0.7386(3) 0.49860(13) 0.050 Uiso 1 calc R .
H14B H 0.6826(3) 0.7532(3) 0.44291(13) 0.050 Uiso 1 calc R .
C15A C 0.5369(4) 0.8444(3) 0.5193(2) 0.0506(8) Uani 1 d . .
H15A H 0.5900(4) 0.8963(3) 0.4970(2) 0.061 Uiso 1 calc R .
H15B H 0.6055(4) 0.8579(3) 0.5524(2) 0.061 Uiso 1 calc R .
C16A C 0.3745(4) 0.8647(3) 0.52951(13) 0.0458(7) Uani 1 d . .
H16A H 0.3148(4) 0.8061(3) 0.54740(13) 0.055 Uiso 1 calc R .
H16B H 0.3858(4) 0.9383(3) 0.55206(13) 0.055 Uiso 1 calc R .
C17A C 0.1348(4) 0.8869(2) 0.48597(13) 0.0414(7) Uani 1 d . .
H17A H 0.1463(4) 0.9627(2) 0.50652(13) 0.050 Uiso 1 calc R .
H17B H 0.0671(4) 0.8321(2) 0.50402(13) 0.050 Uiso 1 calc R .
C18A C 0.0574(4) 0.8811(2) 0.43263(13) 0.0422(7) Uani 1 d . .
H18A H -0.0377(4) 0.9147(2) 0.43490(13) 0.051 Uiso 1 calc R .
H18B H 0.1350(4) 0.9235(2) 0.41208(13) 0.051 Uiso 1 calc R .
C19A C -0.0585(4) 0.7557(3) 0.35630(12) 0.0450(7) Uani 1 d . .
H19A H 0.0227(4) 0.7943(3) 0.33554(12) 0.054 Uiso 1 calc R .
H19B H -0.1526(4) 0.7905(3) 0.35589(12) 0.054 Uiso 1 calc R .
C20A C -0.1103(4) 0.6344(3) 0.33333(12) 0.0437(7) Uani 1 d . .
H20A H -0.1782(4) 0.5937(3) 0.35691(12) 0.052 Uiso 1 calc R .
H20B H -0.1750(4) 0.6247(3) 0.29972(12) 0.052 Uiso 1 calc R .
C21A C -0.0108(4) 0.4728(3) 0.30852(13) 0.0475(8) Uani 1 d . .
H21A H -0.0832(4) 0.4540(3) 0.27598(13) 0.057 Uiso 1 calc R .
H21B H -0.0683(4) 0.4350(3) 0.33504(13) 0.057 Uiso 1 calc R .
C22A C 0.1392(5) 0.4329(3) 0.29941(12) 0.0496(8) Uani 1 d . .
H22A H 0.1114(5) 0.3526(3) 0.28365(12) 0.060 Uiso 1 calc R .
H22B H 0.2014(5) 0.4751(3) 0.27513(12) 0.060 Uiso 1 calc R .
Cs2 Cs 0.19110(2) 0.126022(13) 0.049071(7) 0.03448(5) Uani 1 d . .
O1B O 0.0810(3) -0.1300(2) 0.04268(8) 0.0408(5) Uani 1 d . .
O2B O -0.1166(3) -0.0614(2) 0.07934(9) 0.0452(5) Uani 1 d . .
N1B N -0.0097(3) -0.1209(2) 0.08061(9) 0.0344(5) Uani 1 d . .
C1B C 0.0069(4) -0.1756(2) 0.12236(11) 0.0352(6) Uani 1 d . .
C2B C -0.0960(4) -0.1698(3) 0.16215(13) 0.0441(7) Uani 1 d . .
H2BA H -0.1788(4) -0.1298(3) 0.16081(13) 0.053 Uiso 1 calc R .
C3B C -0.0741(5) -0.2242(3) 0.20398(14) 0.0575(9) Uani 1 d . .
H3BA H -0.1430(5) -0.2208(3) 0.23127(14) 0.069 Uiso 1 calc R .
C4B C 0.0449(6) -0.2824(3) 0.20636(15) 0.0633(11) Uani 1 d . .
H4BA H 0.0587(6) -0.3183(3) 0.23517(15) 0.076 Uiso 1 calc R .
C5B C 0.1449(5) -0.2884(3) 0.16635(14) 0.0552(9) Uani 1 d . .
H5BA H 0.2262(5) -0.3297(3) 0.16774(14) 0.066 Uiso 1 calc R .
C6B C 0.1281(4) -0.2355(3) 0.12461(12) 0.0442(7) Uani 1 d . .
H6BA H 0.1980(4) -0.2395(3) 0.09763(12) 0.053 Uiso 1 calc R .
O3B O 0.1227(3) 0.2264(2) 0.17224(9) 0.0501(5) Uani 1 d . .
O4B O 0.0600(3) 0.3400(2) 0.09051(9) 0.0464(5) Uani 1 d . .
O5B O 0.3005(3) 0.3747(2) 0.01906(10) 0.0490(5) Uani 1 d . .
O6B O 0.5220(3) 0.2325(2) 0.00713(10) 0.0475(5) Uani 1 d . .
O7B O 0.5688(3) 0.1205(2) 0.09074(9) 0.0504(6) Uani 1 d . .
O8B O 0.3168(3) 0.0672(2) 0.15332(9) 0.0501(6) Uani 1 d . .
C11B C -0.0199(5) 0.2644(3) 0.16501(14) 0.0556(9) Uani 1 d . .
H11C H -0.0651(5) 0.2798(3) 0.19875(14) 0.067 Uiso 1 calc R .
H11D H -0.1014(5) 0.2060(3) 0.14157(14) 0.067 Uiso 1 calc R .
C12B C 0.0177(5) 0.3682(3) 0.1421(2) 0.0610(10) Uani 1 d . .
H12C H -0.0774(5) 0.4018(3) 0.1416(2) 0.073 Uiso 1 calc R .
H12D H 0.1087(5) 0.4235(3) 0.1632(2) 0.073 Uiso 1 calc R .
C13B C 0.0954(5) 0.4336(3) 0.0651(2) 0.0574(10) Uani 1 d . .
H13C H 0.1832(5) 0.4925(3) 0.0856(2) 0.069 Uiso 1 calc R .
H13D H -0.0013(5) 0.4648(3) 0.0617(2) 0.069 Uiso 1 calc R .
C14B C 0.1456(4) 0.3978(3) 0.0129(2) 0.0545(9) Uani 1 d . .
H14C H 0.0670(4) 0.3300(3) -0.0053(2) 0.065 Uiso 1 calc R .
H14D H 0.1493(4) 0.4578(3) -0.0080(2) 0.065 Uiso 1 calc R .
C15B C 0.3609(5) 0.3406(3) -0.02868(15) 0.0553(9) Uani 1 d . .
H15C H 0.3617(5) 0.3976(3) -0.05124(15) 0.066 Uiso 1 calc R .
H15D H 0.2912(5) 0.2689(3) -0.04687(15) 0.066 Uiso 1 calc R .
C16B C 0.5285(5) 0.3271(3) -0.0176(2) 0.0585(9) Uani 1 d . .
H16C H 0.5804(5) 0.3165(3) -0.0504(2) 0.070 Uiso 1 calc R .
H16D H 0.5935(5) 0.3951(3) 0.0052(2) 0.070 Uiso 1 calc R .
C17B C 0.6776(4) 0.2271(3) 0.02795(14) 0.0484(8) Uani 1 d . .
H17C H 0.7193(4) 0.2907(3) 0.05674(14) 0.058 Uiso 1 calc R .
H17D H 0.7541(4) 0.2317(3) 0.00075(14) 0.058 Uiso 1 calc R .
C18B C 0.6630(4) 0.1194(3) 0.04730(13) 0.0482(8) Uani 1 d . .
H18C H 0.6106(4) 0.0563(3) 0.01944(13) 0.058 Uiso 1 calc R .
H18D H 0.7716(4) 0.1095(3) 0.05772(13) 0.058 Uiso 1 calc R .
C19B C 0.5339(5) 0.0162(3) 0.1089(2) 0.0574(9) Uani 1 d . .
H19C H 0.6336(5) -0.0115(3) 0.1128(2) 0.069 Uiso 1 calc R .
H19D H 0.4545(5) -0.0402(3) 0.0839(2) 0.069 Uiso 1 calc R .
C20B C 0.4664(5) 0.0355(3) 0.1601(2) 0.0613(10) Uani 1 d . .
H20C H 0.4493(5) -0.0338(3) 0.1753(2) 0.074 Uiso 1 calc R .
H20D H 0.5435(5) 0.0953(3) 0.1843(2) 0.074 Uiso 1 calc R .
C21B C 0.2475(6) 0.0895(4) 0.20066(14) 0.0625(10) Uani 1 d . .
H21C H 0.3225(6) 0.1509(4) 0.22466(14) 0.075 Uiso 1 calc R .
H21D H 0.2281(6) 0.0220(4) 0.21722(14) 0.075 Uiso 1 calc R .
C22B C 0.0926(5) 0.1217(3) 0.19032(15) 0.0604(10) Uani 1 d . .
H22C H 0.0215(5) 0.0633(3) 0.16384(15) 0.072 Uiso 1 calc R .
H22D H 0.0369(5) 0.1282(3) 0.22253(15) 0.072 Uiso 1 calc R .
O1S O 0.3733(9) 0.9142(5) 0.3514(3) 0.080(2) Uiso 0.50 d PD 1
C1S C 0.3937(14) 0.9015(8) 0.2959(4) 0.071(3) Uiso 0.50 d PD 1
H1S1 H 0.2861(14) 0.8799(8) 0.2761(4) 0.085 Uiso 0.50 calc PR 1
H1S2 H 0.4509(14) 0.9742(8) 0.2877(4) 0.085 Uiso 0.50 calc PR 1
C2S C 0.4844(23) 0.8174(13) 0.2795(6) 0.112(6) Uiso 0.50 d PD 1
H2S1 H 0.6019(23) 0.8512(13) 0.2834(6) 0.135 Uiso 0.50 calc PR 1
H2S2 H 0.4518(23) 0.7821(13) 0.2428(6) 0.135 Uiso 0.50 calc PR 1
C3S C 0.4443(25) 0.7354(13) 0.3138(6) 0.115(7) Uiso 0.50 d PD 1
H3S1 H 0.3538(25) 0.6725(13) 0.2978(6) 0.138 Uiso 0.50 calc PR 1
H3S2 H 0.5387(25) 0.7057(13) 0.3230(6) 0.138 Uiso 0.50 calc PR 1
C4S C 0.3986(16) 0.8013(9) 0.3579(4) 0.086(3) Uiso 0.50 d PD 1
H4S1 H 0.4831(16) 0.8121(9) 0.3869(4) 0.103 Uiso 0.50 calc PR 1
H4S2 H 0.2973(16) 0.7579(9) 0.3684(4) 0.103 Uiso 0.50 calc PR 1
O1SA O 0.4733(16) 0.8532(10) 0.3643(4) 0.154(4) Uiso 0.50 d PD -2
C1SA C 0.4294(23) 0.9080(13) 0.3164(6) 0.136(7) Uiso 0.50 d PD -2
H1S3 H 0.3110(23) 0.8979(13) 0.3102(6) 0.164 Uiso 0.50 calc PR -2
H1S4 H 0.4806(23) 0.9890(13) 0.3224(6) 0.164 Uiso 0.50 calc PR -2
C2SA C 0.4938(21) 0.8482(13) 0.2722(5) 0.101(5) Uiso 0.50 d PD -2
H2S3 H 0.4052(21) 0.8150(13) 0.2445(5) 0.121 Uiso 0.50 calc PR -2
H2S4 H 0.5761(21) 0.9024(13) 0.2582(5) 0.121 Uiso 0.50 calc PR -2
C3SA C 0.5641(14) 0.7624(9) 0.2860(4) 0.088(3) Uiso 0.50 d PD -2
H3S3 H 0.6802(14) 0.7891(9) 0.2981(4) 0.106 Uiso 0.50 calc PR -2
H3S4 H 0.5472(14) 0.6965(9) 0.2579(4) 0.106 Uiso 0.50 calc PR -2
C4SA C 0.4607(20) 0.7427(11) 0.3287(6) 0.092(5) Uiso 0.50 d PD -2
H4S3 H 0.4965(20) 0.6891(11) 0.3482(6) 0.110 Uiso 0.50 calc PR -2
H4S4 H 0.3472(20) 0.7106(11) 0.3144(6) 0.110 Uiso 0.50 calc PR -2
O2S O 0.6092(14) 0.4595(9) 0.1256(4) 0.133(3) Uiso 0.50 d PD 1
C5S C 0.5492(19) 0.3699(10) 0.1582(6) 0.106(4) Uiso 0.50 d PD 1
H5S1 H 0.4461(19) 0.3201(10) 0.1417(6) 0.128 Uiso 0.50 calc PR 1
H5S2 H 0.6295(19) 0.3240(10) 0.1613(6) 0.128 Uiso 0.50 calc PR 1
C6S C 0.5255(35) 0.4287(17) 0.2103(7) 0.208(12) Uiso 0.50 d PD 1
H6S1 H 0.4189(35) 0.3941(17) 0.2208(7) 0.249 Uiso 0.50 calc PR 1
H6S2 H 0.6101(35) 0.4223(17) 0.2363(7) 0.249 Uiso 0.50 calc PR 1
C7S C 0.5339(18) 0.5369(11) 0.2080(5) 0.108(4) Uiso 0.50 d PD 1
H7S1 H 0.6337(18) 0.5843(11) 0.2279(5) 0.129 Uiso 0.50 calc PR 1
H7S2 H 0.4399(18) 0.5604(11) 0.2231(5) 0.129 Uiso 0.50 calc PR 1
C8S C 0.5342(30) 0.5484(16) 0.1571(6) 0.137(6) Uiso 0.50 d PD 1
H8S1 H 0.5968(30) 0.6241(16) 0.1544(6) 0.165 Uiso 0.50 calc PR 1
H8S2 H 0.4220(30) 0.5405(16) 0.1424(6) 0.165 Uiso 0.50 calc PR 1
O2SA O 0.5449(20) 0.3730(13) 0.1968(7) 0.181(5) Uiso 0.50 d PD 2
C5SA C 0.4756(18) 0.3850(11) 0.1406(5) 0.112(4) Uiso 0.50 d PD 2
H5S3 H 0.5496(18) 0.3734(11) 0.1134(5) 0.135 Uiso 0.50 calc PR 2
H5S4 H 0.3661(18) 0.3373(11) 0.1297(5) 0.135 Uiso 0.50 calc PR 2
C6SA C 0.4761(26) 0.5123(17) 0.1592(10) 0.212(14) Uiso 0.50 d PD 2
H6S3 H 0.4265(26) 0.5465(17) 0.1327(10) 0.254 Uiso 0.50 calc PR 2
H6S4 H 0.4306(26) 0.5272(17) 0.1929(10) 0.254 Uiso 0.50 calc PR 2
C7SA C 0.6596(23) 0.5405(15) 0.1632(8) 0.173(8) Uiso 0.50 d PD 2
H7S3 H 0.7034(23) 0.5135(15) 0.1305(8) 0.207 Uiso 0.50 calc PR 2
H7S4 H 0.7073(23) 0.6212(15) 0.1751(8) 0.207 Uiso 0.50 calc PR 2
C8SA C 0.6756(23) 0.4730(16) 0.2034(8) 0.190(8) Uiso 0.50 d PD 2
H8S3 H 0.7802(23) 0.4507(16) 0.2021(8) 0.228 Uiso 0.50 calc PR 2
H8S4 H 0.6753(23) 0.5187(16) 0.2380(8) 0.228 Uiso 0.50 calc PR 2

loop_
_atom_type_symbol
_atom_type_description
_atom_type_scat_dispersion_real
_atom_type_scat_dispersion_imag
_atom_type_scat_source
C C 0.0033 0.0016 'International Tables Vol C Tables 4.2.6.8 and 6.1.1.4'
H H 0.0000 0.0000 'International Tables Vol C Tables 4.2.6.8 and 6.1.1.4'
N N 0.0061 0.0033 'International Tables Vol C Tables 4.2.6.8 and 6.1.1.4'
O O 0.0106 0.0060 'International Tables Vol C Tables 4.2.6.8 and 6.1.1.4'
Cs Cs -0.3680 2.1192 'International Tables Vol C Tables 4.2.6.8 and 6.1.1.4'

loop_
_geom_angle_atom_site_label_1
_geom_angle_atom_site_label_2
_geom_angle_atom_site_label_3
_geom_angle
_geom_angle_site_symmetry_1
_geom_angle_site_symmetry_3
O2A Cs1 O3A 71.87(6) 2_566 .
O2A Cs1 O7A 136.27(6) 2_566 .
O3A Cs1 O7A 101.32(5) . .
O2A Cs1 O5A 121.05(6) 2_566 .
O3A Cs1 O5A 102.20(6) . .
O7A Cs1 O5A 102.67(5) . .
O2A Cs1 O6A 162.26(6) 2_566 .
O3A Cs1 O6A 124.16(6) . .
O7A Cs1 O6A 53.47(5) . .
O5A Cs1 O6A 52.34(5) . .
O2A Cs1 O2A 91.15(5) 2_566 .
O3A Cs1 O2A 153.22(6) . .
O7A Cs1 O2A 76.41(5) . .
O5A Cs1 O2A 104.33(6) . .
O6A Cs1 O2A 76.39(5) . .
O2A Cs1 O1A 81.01(6) 2_566 .
O3A Cs1 O1A 147.74(5) . .
O7A Cs1 O1A 110.40(5) . .
O5A Cs1 O1A 76.92(6) . .
O6A Cs1 O1A 81.35(5) . .
O2A Cs1 O1A 39.96(5) . .
O2A Cs1 O1A 41.04(5) 2_566 2_566
O3A Cs1 O1A 75.76(6) . 2_566
O7A Cs1 O1A 95.24(5) . 2_566
O5A Cs1 O1A 161.99(5) . 2_566
O6A Cs1 O1A 143.33(5) . 2_566
O2A Cs1 O1A 77.87(5) . 2_566
O1A Cs1 O1A 95.18(5) . 2_566
O2A Cs1 O4A 91.51(6) 2_566 .
O3A Cs1 O4A 51.37(6) . .
O7A Cs1 O4A 118.43(5) . .
O5A Cs1 O4A 51.98(5) . .
O6A Cs1 O4A 93.97(5) . .
O2A Cs1 O4A 152.71(5) . .
O1A Cs1 O4A 113.97(5) . .
O1A Cs1 O4A 120.11(5) 2_566 .
O2A Cs1 N1A 22.41(5) 2_566 2_566
O3A Cs1 N1A 63.78(6) . 2_566
O7A Cs1 N1A 115.15(6) . 2_566
O5A Cs1 N1A 141.31(5) . 2_566
O6A Cs1 N1A 165.48(6) . 2_566
O2A Cs1 N1A 92.62(6) . 2_566
O1A Cs1 N1A 96.42(6) . 2_566
O1A Cs1 N1A 22.23(5) 2_566 2_566
O4A Cs1 N1A 100.00(6) . 2_566
O2A Cs1 O8A 101.97(5) 2_566 .
O3A Cs1 O8A 51.04(5) . .
O7A Cs1 O8A 51.54(5) . .
O5A Cs1 O8A 119.28(6) . .
O6A Cs1 O8A 94.92(5) . .
O2A Cs1 O8A 116.22(5) . .
O1A Cs1 O8A 156.15(5) . .
O1A Cs1 O8A 73.74(5) 2_566 .
O4A Cs1 O8A 89.72(5) . .
N1A Cs1 O8A 81.30(5) 2_566 .
O2A Cs1 N1A 92.22(5) 2_566 .
O3A Cs1 N1A 164.09(6) . .
O7A Cs1 N1A 90.05(5) . .
O5A Cs1 N1A 85.88(6) . .
O6A Cs1 N1A 71.61(5) . .
O2A Cs1 N1A 21.01(5) . .
O1A Cs1 N1A 20.98(5) . .
O1A Cs1 N1A 92.28(6) 2_566 .
O4A Cs1 N1A 131.70(6) . .
N1A Cs1 N1A 101.38(5) 2_566 .
O8A Cs1 N1A 136.04(5) . .
N1A O1A Cs1 93.61(15) . .
N1A O1A Cs1 83.20(15) . 2_566
Cs1 O1A Cs1 84.82(5) . 2_566
N1A O2A Cs1 93.27(14) . 2_566
N1A O2A Cs1 94.1(2) . .
Cs1 O2A Cs1 88.85(5) 2_566 .
O1A N1A O2A 119.8(2) . .
O1A N1A C1A 120.5(3) . .
O2A N1A C1A 119.7(2) . .
O1A N1A Cs1 74.57(14) . 2_566
O2A N1A Cs1 64.33(13) . 2_566
C1A N1A Cs1 135.8(2) . 2_566
O1A N1A Cs1 65.40(14) . .
O2A N1A Cs1 64.85(14) . .
C1A N1A Cs1 145.2(2) . .
Cs1 N1A Cs1 78.62(5) 2_566 .
N1A C1A C2A 119.7(3) . .
N1A C1A C6A 119.9(3) . .
C2A C1A C6A 120.4(3) . .
C1A C2A C3A 117.9(5) . .
C4A C3A C2A 120.9(6) . .
C5A C4A C3A 119.9(4) . .
C4A C5A C6A 121.5(5) . .
C5A C6A C1A 119.4(5) . .
C22A O3A C11A 112.4(2) . .
C22A O3A Cs1 124.1(2) . .
C11A O3A Cs1 122.2(2) . .
C12A O4A C13A 112.8(2) . .
C12A O4A Cs1 98.6(2) . .
C13A O4A Cs1 108.4(2) . .
C15A O5A C14A 112.8(2) . .
C15A O5A Cs1 118.8(2) . .
C14A O5A Cs1 122.9(2) . .
C17A O6A C16A 113.6(2) . .
C17A O6A Cs1 97.7(2) . .
C16A O6A Cs1 96.4(2) . .
C19A O7A C18A 112.1(2) . .
C19A O7A Cs1 124.6(2) . .
C18A O7A Cs1 118.8(2) . .
C20A O8A C21A 112.4(2) . .
C20A O8A Cs1 101.7(2) . .
C21A O8A Cs1 97.7(2) . .
O3A C11A C12A 109.1(3) . .
O4A C12A C11A 108.1(3) . .
O4A C12A Cs1 59.67(15) . .
C11A C12A Cs1 89.4(2) . .
O4A C13A C14A 109.0(2) . .
O5A C14A C13A 109.1(2) . .
O5A C15A C16A 108.8(3) . .
O6A C16A C15A 108.3(3) . .
O6A C16A Cs1 61.13(14) . .
C15A C16A Cs1 92.0(2) . .
O6A C17A C18A 108.2(2) . .
O6A C17A Cs1 60.23(13) . .
C18A C17A Cs1 89.9(2) . .
O7A C18A C17A 109.0(2) . .
O7A C19A C20A 109.3(2) . .
O8A C20A C19A 109.0(3) . .
O8A C21A C22A 109.7(3) . .
O8A C21A Cs1 61.02(14) . .
C22A C21A Cs1 88.0(2) . .
O3A C22A C21A 109.3(3) . .
O1B Cs2 O8B 72.21(6) . .
O1B Cs2 O4B 137.19(6) . .
O8B Cs2 O4B 101.06(6) . .
O1B Cs2 O6B 120.60(6) . .
O8B Cs2 O6B 100.72(6) . .
O4B Cs2 O6B 102.21(6) . .
O1B Cs2 O5B 163.20(6) . .
O8B Cs2 O5B 122.57(6) . .
O4B Cs2 O5B 52.75(6) . .
O6B Cs2 O5B 52.60(6) . .
O1B Cs2 O1B 93.01(5) . 2
O8B Cs2 O1B 155.44(6) . 2
O4B Cs2 O1B 76.20(5) . 2
O6B Cs2 O1B 103.72(6) . 2
O5B Cs2 O1B 75.64(6) . 2
O1B Cs2 O2B 40.68(5) . .
O8B Cs2 O2B 75.47(6) . .
O4B Cs2 O2B 96.52(6) . .
O6B Cs2 O2B 161.27(5) . .
O5B Cs2 O2B 144.68(5) . .
O1B Cs2 O2B 80.57(5) 2 .
O1B Cs2 O2B 83.14(5) . 2
O8B Cs2 O2B 149.28(6) . 2
O4B Cs2 O2B 109.53(5) . 2
O6B Cs2 O2B 76.04(6) . 2
O5B Cs2 O2B 80.24(6) . 2
O1B Cs2 O2B 39.75(5) 2 2
O2B Cs2 O2B 97.72(5) . 2
O1B Cs2 O7B 90.72(6) . .
O8B Cs2 O7B 50.88(6) . .
O4B Cs2 O7B 118.29(6) . .
O6B Cs2 O7B 51.24(6) . .
O5B Cs2 O7B 93.62(6) . .
O1B Cs2 O7B 151.59(6) 2 .
O2B Cs2 O7B 118.79(6) . .
O2B Cs2 O7B 113.17(6) 2 .
O1B Cs2 O3B 102.70(5) . .
O8B Cs2 O3B 51.49(6) . .
O4B Cs2 O3B 51.00(6) . .
O6B Cs2 O3B 118.25(6) . .
O5B Cs2 O3B 93.52(6) . .
O1B Cs2 O3B 116.42(6) 2 .
O2B Cs2 O3B 74.12(6) . .
O2B Cs2 O3B 156.15(6) 2 .
O7B Cs2 O3B 90.07(6) . .
O1B Cs2 N1B 22.24(5) . .
O8B Cs2 N1B 63.78(6) . .
O4B Cs2 N1B 116.28(6) . .
O6B Cs2 N1B 140.24(6) . .
O5B Cs2 N1B 166.74(6) . .
O1B Cs2 N1B 95.12(6) 2 .
O2B Cs2 N1B 22.08(5) . .
O2B Cs2 N1B 98.86(6) 2 .
O7B Cs2 N1B 98.83(6) . .
O3B Cs2 N1B 81.98(6) . .
O1B Cs2 N1B 93.86(5) . 2
O8B Cs2 N1B 166.05(6) . 2
O4B Cs2 N1B 89.61(5) . 2
O6B Cs2 N1B 85.58(6) . 2
O5B Cs2 N1B 71.12(6) . 2
O1B Cs2 N1B 20.72(5) 2 2
O2B Cs2 N1B 94.55(6) . 2
O2B Cs2 N1B 20.78(5) 2 2
O7B Cs2 N1B 130.91(6) . 2
O3B Cs2 N1B 135.74(6) . 2
N1B Cs2 N1B 103.48(5) . 2
N1B O1B Cs2 93.25(14) . .
N1B O1B Cs2 96.3(2) . 2
Cs2 O1B Cs2 86.99(5) . 2
N1B O2B Cs2 83.0(2) . .
N1B O2B Cs2 93.5(2) . 2
Cs2 O2B Cs2 82.28(5) . 2
O1B N1B O2B 119.7(2) . .
O1B N1B C1B 120.1(2) . .
O2B N1B C1B 120.2(2) . .
O1B N1B Cs2 64.50(13) . .
O2B N1B Cs2 74.90(14) . .
C1B N1B Cs2 133.9(2) . .
O1B N1B Cs2 62.96(14) . 2
O2B N1B Cs2 65.69(14) . 2
C1B N1B Cs2 149.2(2) . 2
Cs2 N1B Cs2 76.52(5) . 2
N1B C1B C2B 120.0(3) . .
N1B C1B C6B 119.7(3) . .
C2B C1B C6B 120.2(3) . .
C3B C2B C1B 118.5(3) . .
C4B C3B C2B 121.4(3) . .
C3B C4B C5B 119.5(3) . .
C6B C5B C4B 121.0(3) . .
C5B C6B C1B 119.4(3) . .
C11B O3B C22B 112.1(3) . .
C11B O3B Cs2 102.9(2) . .
C22B O3B Cs2 96.9(2) . .
C13B O4B C12B 112.6(3) . .
C13B O4B Cs2 119.0(2) . .
C12B O4B Cs2 124.7(2) . .
C15B O5B C14B 113.2(3) . .
C15B O5B Cs2 96.6(2) . .
C14B O5B Cs2 98.5(2) . .
C16B O6B C17B 112.1(3) . .
C16B O6B Cs2 118.1(2) . .
C17B O6B Cs2 124.7(2) . .
C18B O7B C19B 113.3(3) . .
C18B O7B Cs2 108.2(2) . .
C19B O7B Cs2 98.7(2) . .
C21B O8B C20B 112.7(3) . .
C21B O8B Cs2 123.3(2) . .
C20B O8B Cs2 123.1(2) . .
O3B C11B C12B 109.2(3) . .
O4B C12B C11B 108.5(3) . .
O4B C13B C14B 109.0(3) . .
O5B C14B C13B 108.5(3) . .
O5B C14B Cs2 59.51(14) . .
C13B C14B Cs2 90.8(2) . .
O5B C15B C16B 108.4(3) . .
O5B C15B Cs2 61.1(2) . .
C16B C15B Cs2 92.1(2) . .
O6B C16B C15B 109.1(3) . .
O6B C17B C18B 108.6(3) . .
O7B C18B C17B 109.0(2) . .
O7B C19B C20B 107.6(3) . .
O7B C19B Cs2 59.8(2) . .
C20B C19B Cs2 88.5(2) . .
O8B C20B C19B 109.6(3) . .
O8B C21B C22B 109.4(3) . .
O3B C22B C21B 109.8(3) . .
O3B C22B Cs2 61.4(2) . .
C21B C22B Cs2 88.5(2) . .
C1S O1S C4S 96.1(6) . .
C2S C1S O1S 112.1(9) . .
C1S C2S C3S 104.9(10) . .
C4S C3S C2S 101.6(11) . .
C3S C4S O1S 116.8(9) . .
C4SA O1SA C1SA 90.5(9) . .
C2SA C1SA O1SA 104.6(10) . .
C3SA C2SA C1SA 112.7(10) . .
C2SA C3SA C4SA 94.0(10) . .
C3SA C4SA O1SA 108.6(10) . .
C5S O2S C8S 94.6(9) . .
C6S C5S O2S 107.2(10) . .
C7S C6S C5S 108.9(12) . .
C6S C7S C8S 107.7(12) . .
C7S C8S O2S 111.0(11) . .
C8SA O2SA C5SA 95.6(10) . .
C6SA C5SA O2SA 92.1(11) . .
C7SA C6SA C5SA 89.5(12) . .
C8SA C7SA C6SA 94.5(13) . .
O2SA C8SA C7SA 111.6(12) . .

loop_
_geom_bond_atom_site_label_1
_geom_bond_atom_site_label_2
_geom_bond_distance
_geom_bond_site_symmetry_2
Cs1 O2A 3.061(2) 2_566
Cs1 O3A 3.137(2) .
Cs1 O7A 3.137(2) .
Cs1 O5A 3.165(2) .
Cs1 O6A 3.267(2) .
Cs1 O2A 3.268(2) .
Cs1 O1A 3.281(2) .
Cs1 O1A 3.292(2) 2_566
Cs1 O4A 3.325(2) .
Cs1 N1A 3.391(2) 2_566
Cs1 O8A 3.427(2) .
Cs1 N1A 3.601(2) .
O1A N1A 1.292(3) .
O1A Cs1 3.292(2) 2_566
O2A N1A 1.295(3) .
O2A Cs1 3.061(2) 2_566
N1A C1A 1.388(4) .
N1A Cs1 3.391(2) 2_566
C1A C2A 1.396(5) .
C1A C6A 1.396(5) .
C2A C3A 1.403(6) .
C3A C4A 1.389(10) .
C4A C5A 1.347(10) .
C5A C6A 1.380(6) .
O3A C22A 1.424(4) .
O3A C11A 1.423(4) .
O4A C12A 1.425(4) .
O4A C13A 1.422(4) .
O5A C15A 1.417(4) .
O5A C14A 1.427(3) .
O6A C17A 1.416(4) .
O6A C16A 1.424(4) .
O7A C19A 1.418(4) .
O7A C18A 1.418(3) .
O8A C20A 1.417(4) .
O8A C21A 1.423(4) .
C11A C12A 1.494(5) .
C13A C14A 1.486(4) .
C15A C16A 1.490(5) .
C17A C18A 1.497(5) .
C19A C20A 1.493(5) .
C21A C22A 1.485(5) .
Cs2 O1B 3.091(2) .
Cs2 O8B 3.131(2) .
Cs2 O4B 3.164(2) .
Cs2 O6B 3.172(2) .
Cs2 O5B 3.260(2) .
Cs2 O1B 3.264(2) 2
Cs2 O2B 3.325(2) .
Cs2 O2B 3.326(2) 2
Cs2 O7B 3.361(2) .
Cs2 O3B 3.398(2) .
Cs2 N1B 3.419(2) .
Cs2 N1B 3.643(2) 2
O1B N1B 1.296(3) .
O1B Cs2 3.264(2) 2
O2B N1B 1.295(3) .
O2B Cs2 3.326(2) 2
N1B C1B 1.392(3) .
N1B Cs2 3.643(2) 2
C1B C2B 1.400(4) .
C1B C6B 1.402(4) .
C2B C3B 1.401(5) .
C3B C4B 1.372(6) .
C4B C5B 1.387(6) .
C5B C6B 1.379(4) .
O3B C11B 1.410(4) .
O3B C22B 1.430(4) .
O4B C13B 1.414(4) .
O4B C12B 1.427(4) .
O5B C15B 1.416(5) .
O5B C14B 1.416(4) .
O6B C16B 1.421(4) .
O6B C17B 1.426(4) .
O7B C18B 1.427(4) .
O7B C19B 1.427(4) .
O8B C21B 1.415(4) .
O8B C20B 1.424(5) .
C11B C12B 1.488(6) .
C13B C14B 1.483(6) .
C15B C16B 1.492(5) .
C17B C18B 1.487(5) .
C19B C20B 1.492(5) .
C21B C22B 1.485(6) .
O1S C1S 1.461(11) .
O1S C4S 1.499(11) .
C1S C2S 1.456(14) .
C2S C3S 1.46(2) .
C3S C4S 1.432(15) .
O1SA C4SA 1.512(15) .
O1SA C1SA 1.584(15) .
C1SA C2SA 1.471(15) .
C2SA C3SA 1.416(14) .
C3SA C4SA 1.477(15) .
O2S C5S 1.524(14) .
O2S C8S 1.54(2) .
C5S C6S 1.49(2) .
C6S C7S 1.34(2) .
C7S C8S 1.36(2) .
O2SA C8SA 1.46(2) .
O2SA C5SA 1.60(2) .
C5SA C6SA 1.58(2) .
C6SA C7SA 1.52(2) .
C7SA C8SA 1.47(2) .
